data_1537071
loop_
_publ_author_name
'Zheng, Y.-Q.'
'Grin', Yu.'
'von Schnering, H.G.'
'Chang, J.-H.'
'Engelhardt, G.'
'Heckmann, G.'

_publ_section_title
;
 The carbon-centered triprismo-hexatungsten chlorides C W6 Cl16 and C W6
 Cl18
;
_journal_name_full 'Zeitschrift fuer Anorganische und Allgemeine Chemie'
_journal_page_first 1256
_journal_page_last 1264
_journal_volume 629
_journal_year 2003
_chemical_formula_sum 'C Cl18 W6'
_chemical_name_systematic 'C (Cl6 (Cl3 (W Cl)3)2)'
_space_group_IT_number 190
_symmetry_space_group_name_Hall 'P -6c -2c'
_symmetry_space_group_name_H-M 'P -6 2 c'
_cell_angle_alpha 90
_cell_angle_beta 90
_cell_angle_gamma 120
_cell_formula_units_Z 2
_cell_length_a 8.923
_cell_length_b 8.923
_cell_length_c 17.503
_cell_volume 1206.882
_citation_journal_id_ASTM ZAACAB
_cod_data_source_file Zheng_ZAACAB_2003_986.cif
_cod_data_source_block C1Cl18W6
_cod_original_formula_sum 'C1 Cl18 W6'
_cod_database_code 1537071

loop_
_symmetry_equiv_pos_as_xyz
x,y,z
-x+y,-x,-z+1/2
-y,x-y,z
x,y,-z+1/2
-x+y,-x,z
-y,x-y,-z+1/2
y,x,z+1/2
x-y,-y,-z
-x,-x+y,z+1/2
y,x,-z
x-y,-y,z+1/2
-x,-x+y,-z

loop_
_atom_site_label
_atom_site_type_symbol
_atom_site_fract_x
_atom_site_fract_y
_atom_site_fract_z
_atom_site_occupancy
_atom_site_U_iso_or_equiv
Cl1 Cl-1 0.4802 0.415 0.25 1 0.0
W1 W+3 0.4963 0.64056 0.33369 1 0.0
Cl4 Cl-1 0.303 0.4387 0.4228 1 0.0
Cl3 Cl-1 0.7123 0.607 0.398 1 0.0
C1 C 0.3333 0.6667 0.25 1 0.0
Cl2 Cl-1 0.7325 0.8325 0.25 1 0.0
